data_7039284
loop_
_publ_author_name
'Poirier, St\'ephanie'
'Tailleur, Elodie'
'Lynn, Hudson'
'Reber, Christian'

_publ_section_title
;
 Characterization of PdH-C interactions in bis-dimethyldithiocarbamate
 palladium(ii) and its deuterated analog by luminescence spectroscopy at
 variable pressure.
;
_journal_issue 27
_journal_name_full 'Dalton transactions (Cambridge, England : 2003)'
_journal_page_first 10883
_journal_page_last 10886
_journal_paper_doi 10.1039/c6dt01574c
_journal_volume 45
_journal_year 2016
_chemical_formula_moiety 'C6 H12 N2 Pd S4'
_chemical_formula_sum 'C6 H12 N2 Pd S4'
_chemical_formula_weight 346.82
_chemical_name_systematic 'bis-dimethyldithiocarbamate palldium(II)'
_space_group_crystal_system triclinic
_space_group_IT_number 2
_space_group_name_Hall '-P 1'
_space_group_name_H-M_alt 'P -1'
_symmetry_space_group_name_Hall '-P 1'
_symmetry_space_group_name_H-M 'P -1'
_atom_sites_solution_hydrogens geom
_atom_sites_solution_primary direct
_audit_creation_date 2015-09-14
_audit_creation_method
;
Olex2 1.2
(compiled 2015.01.26 svn.r3150 for OlexSys, GUI svn.r4998)
;
_audit_update_record
;
2016-04-18 deposited with the CCDC.
2016-05-13 downloaded from the CCDC.
;
_cell_angle_alpha 65.47(2)
_cell_angle_beta 66.92(2)
_cell_angle_gamma 84.65(2)
_cell_formula_units_Z 1
_cell_length_a 6.482(2)
_cell_length_b 7.034(2)
_cell_length_c 7.680(2)
_cell_measurement_reflns_used 3395
_cell_measurement_temperature 295
_cell_measurement_theta_max 60.465
_cell_measurement_theta_min 5.988
_cell_volume 292.05(16)
_computing_cell_refinement 'SAINT v8.34A (Bruker, 2013)'
_computing_data_collection
;
APEX 2 (2013) Bruker AXS Inc., Madison, WI 53719-1173.
;
_computing_data_reduction 'SAINT v8.34A (Bruker, 2013)'
_computing_molecular_graphics 'Olex2 (Dolomanov et al., 2009)'
_computing_publication_material 'Olex2 (Dolomanov et al., 2009)'
_computing_structure_refinement 'XL (Sheldrick, 2008)'
_computing_structure_solution 'ShelXT (Sheldrick, 2015)'
_diffrn_ambient_temperature 295
_diffrn_detector 'CMOS Area detector'
_diffrn_detector_area_resol_mean 10.24
_diffrn_detector_type 'Bruker Photon 100 CMOS Detector'
_diffrn_measured_fraction_theta_full 0.984
_diffrn_measured_fraction_theta_max 0.978
_diffrn_measurement_device 'k-geometry diffractometer'
_diffrn_measurement_device_type 'Bruker Venture Metaljet'
_diffrn_measurement_method '\w and \f scans'
_diffrn_radiation_collimation 'Focusing mirrors'
_diffrn_radiation_monochromator 'Helios MX Mirror Optics'
_diffrn_radiation_probe x-ray
_diffrn_radiation_type GaK\a
_diffrn_radiation_wavelength 1.34139
_diffrn_reflns_av_R_equivalents 0.0425
_diffrn_reflns_av_unetI/netI 0.0359
_diffrn_reflns_Laue_measured_fraction_full 0.984
_diffrn_reflns_Laue_measured_fraction_max 0.978
_diffrn_reflns_limit_h_max 8
_diffrn_reflns_limit_h_min -8
_diffrn_reflns_limit_k_max 9
_diffrn_reflns_limit_k_min -9
_diffrn_reflns_limit_l_max 9
_diffrn_reflns_limit_l_min -9
_diffrn_reflns_number 5153
_diffrn_reflns_point_group_measured_fraction_full 0.984
_diffrn_reflns_point_group_measured_fraction_max 0.978
_diffrn_reflns_theta_full 53.594
_diffrn_reflns_theta_max 60.651
_diffrn_reflns_theta_min 5.984
_diffrn_source 'Metal Jet'
_diffrn_source_target Ga
_diffrn_source_type 'Gallium Liquid Metal Jet Source'
_exptl_absorpt_coefficient_mu 12.699
_exptl_absorpt_correction_T_max 0.7519
_exptl_absorpt_correction_T_min 0.5927
_exptl_absorpt_correction_type multi-scan
_exptl_absorpt_process_details
;
SADABS-2014/5 (Bruker,2014/5) was used for absorption correction.
wR2(int) was 0.1190 before and 0.0574 after correction.
The Ratio of minimum to maximum transmission is 0.7883.
The \l/2 correction factor is 0.00150.
;
_exptl_crystal_colour yellow
_exptl_crystal_colour_primary yellow
_exptl_crystal_density_diffrn 1.972
_exptl_crystal_description NEEDLE
_exptl_crystal_F_000 172
_exptl_crystal_preparation Luminescent
_exptl_crystal_recrystallization_method 'Re-crystallisation from solvent'
_exptl_crystal_size_max 0.08
_exptl_crystal_size_mid 0.04
_exptl_crystal_size_min 0.03
_refine_diff_density_max 0.536
_refine_diff_density_min -0.451
_refine_diff_density_rms 0.104
_refine_ls_extinction_method none
_refine_ls_goodness_of_fit_ref 1.027
_refine_ls_hydrogen_treatment constr
_refine_ls_matrix_type full
_refine_ls_number_parameters 63
_refine_ls_number_reflns 1311
_refine_ls_number_restraints 0
_refine_ls_restrained_S_all 1.027
_refine_ls_R_factor_all 0.0343
_refine_ls_R_factor_gt 0.0280
_refine_ls_shift/su_max 0.000
_refine_ls_shift/su_mean 0.000
_refine_ls_structure_factor_coef Fsqd
_refine_ls_weighting_details 'w=1/[\s^2^(Fo^2^)+(0.0400P)^2^] where P=(Fo^2^+2Fc^2^)/3'
_refine_ls_weighting_scheme calc
_refine_ls_wR_factor_gt 0.0652
_refine_ls_wR_factor_ref 0.0681
_reflns_Friedel_coverage 0.000
_reflns_number_gt 1162
_reflns_number_total 1311
_reflns_threshold_expression 'I > 2\s(I)'
_cod_data_source_file c6dt01574c2.cif
_cod_data_source_block rebe75
_cod_depositor_comments
;
The following automatic conversions were performed:

'_diffrn_radiation_probe' value 'X-ray' changed to 'x-ray' according
to
/usr/data/users/saulius/crontab/automatic-downloads/rss-feeds/RSC/lib/dictionaries/cif_core.dic
dictionary named 'cif_core.dic' version 2.4.2 from 2011-04-26.

Automatic conversion script
Id: cif_fix_values 4268 2015-11-12 08:31:59Z antanas 

 Adding full bibliography for 7039283--7039284.cif.
;
_cod_original_cell_volume 292.04(16)
_cod_database_code 7039284
_shelx_space_group_comment
;
The symmetry employed for this shelxl refinement is uniquely defined
by the following loop, which should always be used as a source of
symmetry information in preference to the above space-group names.
They are only intended as comments.
;
_shelx_estimated_absorpt_t_max 0.702
_shelx_estimated_absorpt_t_min 0.430
_olex2_refinement_description
;
1. Fixed Uiso
 At 1.5 times of:
  All C(H,H,H) groups
2.a Idealised Me refined as rotating group:
 C2(H2A,H2B,H2C), C1(H1A,H1B,H1C)
;
_shelx_shelxl_version_number 2014/7
_olex2_submission_special_instructions 'No special instructions were received'
_solvent_exptl_crystal_recrystallization_method Acetone

loop_
_space_group_symop_operation_xyz
'x, y, z'
'-x, -y, -z'

loop_
_atom_site_label
_atom_site_type_symbol
_atom_site_fract_x
_atom_site_fract_y
_atom_site_fract_z
_atom_site_U_iso_or_equiv
_atom_site_adp_type
_atom_site_occupancy
_atom_site_site_symmetry_order
_atom_site_calc_flag
_atom_site_refinement_flags_posn
_atom_site_refinement_flags_adp
_atom_site_refinement_flags_occupancy
Pd1 Pd 0.5000 0.0000 0.5000 0.03973(13) Uani 1 2 d S T P
S1 S 0.81757(14) 0.20610(12) 0.41324(14) 0.0479(2) Uani 1 1 d . . .
S2 S 0.43500(14) 0.33708(12) 0.31182(14) 0.0478(2) Uani 1 1 d . . .
N1 N 0.7789(4) 0.6121(4) 0.1910(4) 0.0460(6) Uani 1 1 d . . .
C3 C 0.6914(5) 0.4153(5) 0.2906(5) 0.0415(7) Uani 1 1 d . . .
C2 C 0.6639(6) 0.7825(5) 0.0886(6) 0.0524(8) Uani 1 1 d . . .
H2A H 0.7586 0.8532 -0.0561 0.079 Uiso 1 1 calc GR . .
H2B H 0.6313 0.8800 0.1520 0.079 Uiso 1 1 calc GR . .
H2C H 0.5260 0.7267 0.1023 0.079 Uiso 1 1 calc GR . .
C1 C 0.9919(6) 0.6727(6) 0.1840(6) 0.0570(9) Uani 1 1 d . . .
H1A H 1.0585 0.5493 0.2476 0.085 Uiso 1 1 calc GR . .
H1B H 0.9658 0.7600 0.2578 0.085 Uiso 1 1 calc GR . .
H1C H 1.0919 0.7487 0.0420 0.085 Uiso 1 1 calc GR . .

loop_
_atom_site_aniso_label
_atom_site_aniso_U_11
_atom_site_aniso_U_22
_atom_site_aniso_U_33
_atom_site_aniso_U_23
_atom_site_aniso_U_13
_atom_site_aniso_U_12
Pd1 0.0397(2) 0.03703(18) 0.0423(2) -0.01485(14) -0.01665(16) -0.00072(13)
S1 0.0431(5) 0.0422(4) 0.0570(5) -0.0143(4) -0.0240(4) 0.0000(3)
S2 0.0443(5) 0.0405(4) 0.0584(5) -0.0136(4) -0.0262(4) -0.0004(3)
N1 0.0447(15) 0.0404(13) 0.0499(16) -0.0154(12) -0.0177(13) -0.0033(12)
C3 0.0406(17) 0.0446(16) 0.0370(16) -0.0174(14) -0.0114(14) -0.0007(13)
C2 0.060(2) 0.0391(16) 0.057(2) -0.0158(15) -0.0259(18) 0.0033(15)
C1 0.046(2) 0.0506(18) 0.068(2) -0.0165(17) -0.0210(18) -0.0114(15)

loop_
_atom_type_symbol
_atom_type_description
_atom_type_scat_dispersion_real
_atom_type_scat_dispersion_imag
_atom_type_scat_source
C C 0.0150 0.0070 'International Tables Vol C Tables 4.2.6.8 and 6.1.1.4'
H H 0.0000 0.0000 'International Tables Vol C Tables 4.2.6.8 and 6.1.1.4'
N N 0.0250 0.0140 'International Tables Vol C Tables 4.2.6.8 and 6.1.1.4'
Pd Pd 0.0660 3.1310 'International Tables Vol C Tables 4.2.6.8 and 6.1.1.4'
S S 0.2920 0.4250 'International Tables Vol C Tables 4.2.6.8 and 6.1.1.4'

loop_
_geom_angle_atom_site_label_1
_geom_angle_atom_site_label_2
_geom_angle_atom_site_label_3
_geom_angle
_geom_angle_site_symmetry_1
_geom_angle_site_symmetry_3
S1 Pd1 S1 180.0 . 2_656
S2 Pd1 S1 75.53(4) 2_656 2_656
S2 Pd1 S1 75.53(4) . .
S2 Pd1 S1 104.47(4) . 2_656
S2 Pd1 S1 104.47(4) 2_656 .
S2 Pd1 S2 180.0 . 2_656
C3 S1 Pd1 86.12(11) . .
C3 S2 Pd1 86.85(11) . .
C3 N1 C2 122.0(3) . .
C3 N1 C1 122.1(3) . .
C2 N1 C1 115.9(3) . .
S1 C3 S2 111.51(18) . .
N1 C3 S1 124.7(3) . .
N1 C3 S2 123.8(2) . .
N1 C2 H2A 109.5 . .
N1 C2 H2B 109.5 . .
N1 C2 H2C 109.5 . .
H2A C2 H2B 109.5 . .
H2A C2 H2C 109.5 . .
H2B C2 H2C 109.5 . .
N1 C1 H1A 109.5 . .
N1 C1 H1B 109.5 . .
N1 C1 H1C 109.5 . .
H1A C1 H1B 109.5 . .
H1A C1 H1C 109.5 . .
H1B C1 H1C 109.5 . .

loop_
_geom_bond_atom_site_label_1
_geom_bond_atom_site_label_2
_geom_bond_distance
_geom_bond_site_symmetry_2
Pd1 S1 2.3371(11) .
Pd1 S1 2.3371(11) 2_656
Pd1 S2 2.3094(11) .
Pd1 S2 2.3094(11) 2_656
S1 C3 1.718(3) .
S2 C3 1.725(3) .
N1 C3 1.323(4) .
N1 C2 1.457(4) .
N1 C1 1.457(4) .
C2 H2A 0.9600 .
C2 H2B 0.9600 .
C2 H2C 0.9600 .
C1 H1A 0.9600 .
C1 H1B 0.9600 .
C1 H1C 0.9600 .

loop_
_geom_torsion_atom_site_label_1
_geom_torsion_atom_site_label_2
_geom_torsion_atom_site_label_3
_geom_torsion_atom_site_label_4
_geom_torsion
Pd1 S1 C3 S2 -0.30(14)
Pd1 S1 C3 N1 -180.0(3)
Pd1 S2 C3 S1 0.30(15)
Pd1 S2 C3 N1 180.0(3)
C2 N1 C3 S1 179.5(2)
C2 N1 C3 S2 -0.1(5)
C1 N1 C3 S1 -2.9(5)
C1 N1 C3 S2 177.4(2)
